data_2227881
loop_
_publ_author_name
'Lian, Hong-Lei'
'Pan, Wei-Cheng'

_publ_section_title
;
 1-Carboxymethyl-1'-carboxylatomethyl-3,3'-[<i>p</i>-phenylenebis(oxymethylene)]dipyridinium
 bromide dihydrate
;
_journal_coeditor_code PB2040
_journal_issue 10
_journal_name_full 'Acta Crystallographica Section E'
_journal_page_first o2656
_journal_paper_doi 10.1107/S1600536810037748
_journal_volume 66
_journal_year 2010
_chemical_formula_iupac 'C22 H21 N2 O6 +, Br -, 2H2 O'
_chemical_formula_moiety 'C22 H21 N2 O6 +, Br -, 2(H2 O)'
_chemical_formula_sum 'C22 H25 Br N2 O8'
_chemical_formula_weight 525.35
_chemical_name_systematic
;
1-Carboxymethyl-1'-carboxylatomethyl-3,3'-[<i>p</i>-
phenylenebis(oxymethylene)]dipyridinium bromide dihydrate
;
_space_group_IT_number 15
_symmetry_cell_setting monoclinic
_symmetry_space_group_name_Hall '-C 2yc'
_symmetry_space_group_name_H-M 'C 1 2/c 1'
_atom_sites_solution_hydrogens geom
_atom_sites_solution_primary direct
_atom_sites_solution_secondary difmap
_audit_creation_method SHELXL97
_cell_angle_alpha 90.00
_cell_angle_beta 113.845(16)
_cell_angle_gamma 90.00
_cell_formula_units_Z 4
_cell_length_a 20.605(4)
_cell_length_b 7.9612(12)
_cell_length_c 15.233(4)
_cell_measurement_reflns_used 186
_cell_measurement_temperature 293(2)
_cell_measurement_theta_max 27.60
_cell_measurement_theta_min 2.01
_cell_volume 2285.5(9)
_computing_cell_refinement 'SAINT (Bruker, 2001)'
_computing_data_collection 'SMART (Bruker, 2001)'
_computing_data_reduction 'SAINT (Bruker, 2001)'
_computing_molecular_graphics 'SHELXTL (Sheldrick, 2008)'
_computing_publication_material 'SHELXTL (Sheldrick, 2008) and local programs'
_computing_structure_refinement 'SHELXL97 (Sheldrick, 2008)'
_computing_structure_solution 'SHELXS97 (Sheldrick, 2008)'
_diffrn_ambient_temperature 293(2)
_diffrn_measured_fraction_theta_full 0.994
_diffrn_measured_fraction_theta_max 0.994
_diffrn_measurement_device_type 'Bruker SMART CCD area-detector'
_diffrn_measurement_method 'phi and omega scans'
_diffrn_radiation_monochromator graphite
_diffrn_radiation_source 'fine-focus sealed tube'
_diffrn_radiation_type MoK\a
_diffrn_radiation_wavelength 0.71073
_diffrn_reflns_av_R_equivalents 0.0469
_diffrn_reflns_av_sigmaI/netI 0.0577
_diffrn_reflns_limit_h_max 24
_diffrn_reflns_limit_h_min -1
_diffrn_reflns_limit_k_max 9
_diffrn_reflns_limit_k_min -1
_diffrn_reflns_limit_l_max 16
_diffrn_reflns_limit_l_min -18
_diffrn_reflns_number 2537
_diffrn_reflns_theta_full 25.01
_diffrn_reflns_theta_max 25.01
_diffrn_reflns_theta_min 2.16
_exptl_absorpt_coefficient_mu 1.849
_exptl_absorpt_correction_T_max 0.5557
_exptl_absorpt_correction_T_min 0.4643
_exptl_absorpt_correction_type multi-scan
_exptl_absorpt_process_details '(SADABS; Sheldrick, 2004)'
_exptl_crystal_colour 'light yellow'
_exptl_crystal_density_diffrn 1.527
_exptl_crystal_density_method 'not measured'
_exptl_crystal_description block
_exptl_crystal_F_000 1080
_exptl_crystal_size_max 0.49
_exptl_crystal_size_mid 0.43
_exptl_crystal_size_min 0.36
_refine_diff_density_max 0.515
_refine_diff_density_min -0.331
_refine_ls_extinction_method none
_refine_ls_goodness_of_fit_ref 1.089
_refine_ls_hydrogen_treatment constr
_refine_ls_matrix_type full
_refine_ls_number_parameters 150
_refine_ls_number_reflns 2009
_refine_ls_number_restraints 0
_refine_ls_restrained_S_all 1.089
_refine_ls_R_factor_all 0.0724
_refine_ls_R_factor_gt 0.0453
_refine_ls_shift/su_max 0.000
_refine_ls_shift/su_mean 0.000
_refine_ls_structure_factor_coef Fsqd
_refine_ls_weighting_details 'calc w=1/[\s^2^(Fo^2^)+(0.0331P)^2^+1.7877P] where P=(Fo^2^+2Fc^2^)/3'
_refine_ls_weighting_scheme calc
_refine_ls_wR_factor_gt 0.0814
_refine_ls_wR_factor_ref 0.0895
_reflns_number_gt 1520
_reflns_number_total 2009
_reflns_threshold_expression >2sigma(I)
_cod_data_source_file pb2040.cif
_cod_data_source_block I
_cod_original_cell_volume 2285.6(8)
_cod_original_sg_symbol_H-M C2/c
_cod_database_code 2227881
_cod_database_fobs_code 2227881

loop_
_symmetry_equiv_pos_as_xyz
'x, y, z'
'-x, y, -z+1/2'
'x+1/2, y+1/2, z'
'-x+1/2, y+1/2, -z+1/2'
'-x, -y, -z'
'x, -y, z-1/2'
'-x+1/2, -y+1/2, -z'
'x+1/2, -y+1/2, z-1/2'

loop_
_atom_site_type_symbol
_atom_site_label
_atom_site_fract_x
_atom_site_fract_y
_atom_site_fract_z
_atom_site_U_iso_or_equiv
_atom_site_adp_type
_atom_site_calc_flag
_atom_site_refinement_flags
_atom_site_occupancy
_atom_site_disorder_assembly
_atom_site_disorder_group
Br Br1 0.0000 0.04115(8) 0.2500 0.0454(2) Uani d S 1 . .
O O1 0.20052(13) -0.2950(4) 0.42592(16) 0.0527(7) Uani d . 1 . .
H H1 0.2364 -0.2608 0.4703 0.079 Uiso calc PR 0.50 . .
O O2 0.26011(13) -0.2308(4) 0.33644(16) 0.0519(7) Uani d . 1 . .
O O3 0.05771(12) 0.1842(3) 0.05634(16) 0.0410(6) Uani d . 1 . .
N N1 0.14157(13) -0.2645(3) 0.16985(17) 0.0307(6) Uani d . 1 . .
C C1 0.20678(19) -0.2737(4) 0.3465(2) 0.0351(8) Uani d . 1 . .
C C2 0.13832(18) -0.3130(5) 0.2610(2) 0.0366(8) Uani d . 1 . .
H H2A 0.1288 -0.4324 0.2600 0.044 Uiso calc R 1 . .
H H2B 0.0995 -0.2538 0.2679 0.044 Uiso calc R 1 . .
C C3 0.17237(18) -0.3677(5) 0.1291(2) 0.0398(9) Uani d . 1 . .
H H3A 0.1902 -0.4708 0.1572 0.048 Uiso calc R 1 . .
C C4 0.17744(18) -0.3203(5) 0.0454(3) 0.0454(10) Uani d . 1 . .
H H4A 0.1982 -0.3922 0.0161 0.054 Uiso calc R 1 . .
C C5 0.15208(18) -0.1677(5) 0.0053(2) 0.0410(9) Uani d . 1 . .
H H5A 0.1561 -0.1351 -0.0509 0.049 Uiso calc R 1 . .
C C6 0.12032(16) -0.0615(4) 0.0482(2) 0.0304(8) Uani d . 1 . .
C C7 0.11602(16) -0.1142(4) 0.1314(2) 0.0303(8) Uani d . 1 . .
H H7A 0.0951 -0.0448 0.1617 0.036 Uiso calc R 1 . .
C C8 0.09107(19) 0.1032(4) 0.0026(2) 0.0367(8) Uani d . 1 . .
H H8A 0.1291 0.1732 0.0008 0.044 Uiso calc R 1 . .
H H8B 0.0569 0.0855 -0.0628 0.044 Uiso calc R 1 . .
C C9 0.02970(17) 0.3417(4) 0.0252(2) 0.0327(8) Uani d . 1 . .
C C10 0.02951(18) 0.4206(4) -0.0558(2) 0.0368(9) Uani d . 1 . .
H H10A 0.0492 0.3675 -0.0937 0.044 Uiso calc R 1 . .
C C11 -0.00005(18) 0.4215(4) 0.0802(2) 0.0367(9) Uani d . 1 . .
H H11A -0.0003 0.3684 0.1344 0.044 Uiso calc R 1 . .
O O4 0.15569(16) 0.2619(4) 0.28766(19) 0.0738(9) Uani d . 1 . .
H H4B 0.1174 0.2082 0.2578 0.111 Uiso d R 1 . .
H H4C 0.1662 0.2720 0.2395 0.111 Uiso d R 1 . .

loop_
_atom_site_aniso_label
_atom_site_aniso_U_11
_atom_site_aniso_U_22
_atom_site_aniso_U_33
_atom_site_aniso_U_12
_atom_site_aniso_U_13
_atom_site_aniso_U_23
Br1 0.0537(4) 0.0565(4) 0.0345(3) 0.000 0.0266(2) 0.000
O1 0.0496(16) 0.081(2) 0.0317(13) -0.0026(15) 0.0210(12) -0.0007(13)
O2 0.0408(15) 0.075(2) 0.0394(14) -0.0151(14) 0.0154(12) 0.0005(13)
O3 0.0565(16) 0.0336(15) 0.0416(13) 0.0120(12) 0.0289(12) 0.0107(11)
N1 0.0294(15) 0.0312(17) 0.0302(14) 0.0004(13) 0.0108(12) -0.0002(13)
C1 0.039(2) 0.032(2) 0.0343(18) 0.0022(17) 0.0150(16) 0.0015(16)
C2 0.037(2) 0.035(2) 0.0370(19) -0.0008(17) 0.0145(16) 0.0067(16)
C3 0.038(2) 0.033(2) 0.043(2) 0.0067(17) 0.0109(17) 0.0006(18)
C4 0.045(2) 0.049(3) 0.045(2) 0.014(2) 0.0218(19) -0.009(2)
C5 0.044(2) 0.051(3) 0.0335(18) 0.0026(19) 0.0206(17) -0.0030(18)
C6 0.0294(17) 0.032(2) 0.0280(16) -0.0034(16) 0.0100(14) -0.0026(16)
C7 0.0305(18) 0.0292(19) 0.0310(16) -0.0007(16) 0.0122(15) -0.0046(15)
C8 0.048(2) 0.037(2) 0.0305(17) 0.0007(18) 0.0209(16) 0.0008(16)
C9 0.0351(19) 0.029(2) 0.0335(17) -0.0007(17) 0.0129(15) 0.0052(16)
C10 0.048(2) 0.036(2) 0.0313(17) 0.0031(17) 0.0207(16) 0.0016(16)
C11 0.046(2) 0.036(2) 0.0317(17) 0.0028(17) 0.0192(16) 0.0097(15)
O4 0.076(2) 0.094(2) 0.0528(17) -0.0131(19) 0.0270(16) -0.0071(17)

loop_
_atom_type_symbol
_atom_type_description
_atom_type_scat_dispersion_real
_atom_type_scat_dispersion_imag
_atom_type_scat_source
C C 0.0033 0.0016 'International Tables Vol C Tables 4.2.6.8 and 6.1.1.4'
H H 0.0000 0.0000 'International Tables Vol C Tables 4.2.6.8 and 6.1.1.4'
N N 0.0061 0.0033 'International Tables Vol C Tables 4.2.6.8 and 6.1.1.4'
O O 0.0106 0.0060 'International Tables Vol C Tables 4.2.6.8 and 6.1.1.4'
Br Br -0.2901 2.4595 'International Tables Vol C Tables 4.2.6.8 and 6.1.1.4'

loop_
_geom_angle_atom_site_label_1
_geom_angle_atom_site_label_2
_geom_angle_atom_site_label_3
_geom_angle_site_symmetry_1
_geom_angle_site_symmetry_3
_geom_angle
_geom_angle_publ_flag
C1 O1 H1 . . 109.5 ?
C9 O3 C8 . . 116.5(2) ?
C3 N1 C7 . . 121.5(3) ?
C3 N1 C2 . . 119.3(3) ?
C7 N1 C2 . . 119.1(3) ?
O2 C1 O1 . . 126.7(3) ?
O2 C1 C2 . . 121.6(3) ?
O1 C1 C2 . . 111.7(3) ?
N1 C2 C1 . . 112.0(3) ?
N1 C2 H2A . . 109.2 ?
C1 C2 H2A . . 109.2 ?
N1 C2 H2B . . 109.2 ?
C1 C2 H2B . . 109.2 ?
H2A C2 H2B . . 107.9 ?
N1 C3 C4 . . 119.4(3) ?
N1 C3 H3A . . 120.3 ?
C4 C3 H3A . . 120.3 ?
C5 C4 C3 . . 120.1(3) ?
C5 C4 H4A . . 119.9 ?
C3 C4 H4A . . 119.9 ?
C4 C5 C6 . . 120.0(3) ?
C4 C5 H5A . . 120.0 ?
C6 C5 H5A . . 120.0 ?
C7 C6 C5 . . 118.0(3) ?
C7 C6 C8 . . 122.3(3) ?
C5 C6 C8 . . 119.7(3) ?
N1 C7 C6 . . 121.0(3) ?
N1 C7 H7A . . 119.5 ?
C6 C7 H7A . . 119.5 ?
O3 C8 C6 . . 109.2(2) ?
O3 C8 H8A . . 109.8 ?
C6 C8 H8A . . 109.8 ?
O3 C8 H8B . . 109.8 ?
C6 C8 H8B . . 109.8 ?
H8A C8 H8B . . 108.3 ?
C11 C9 O3 . . 115.9(3) ?
C11 C9 C10 . . 119.4(3) ?
O3 C9 C10 . . 124.6(3) ?
C11 C10 C9 5_565 . 119.7(3) ?
C11 C10 H10A 5_565 . 120.1 ?
C9 C10 H10A . . 120.1 ?
C9 C11 C10 . 5_565 120.8(3) ?
C9 C11 H11A . . 119.6 ?
C10 C11 H11A 5_565 . 119.6 ?
H4B O4 H4C . . 95.3 ?

loop_
_geom_bond_atom_site_label_1
_geom_bond_atom_site_label_2
_geom_bond_site_symmetry_2
_geom_bond_distance
_geom_bond_publ_flag
Br1 Br1 1 0.0000(12) ?
O1 C1 . 1.279(4) ?
O1 H1 . 0.8200 ?
O2 C1 . 1.218(4) ?
O3 C9 . 1.382(4) ?
O3 C8 . 1.419(4) ?
N1 C3 . 1.335(4) ?
N1 C7 . 1.342(4) ?
N1 C2 . 1.469(4) ?
C1 C2 . 1.516(5) ?
C2 H2A . 0.9700 ?
C2 H2B . 0.9700 ?
C3 C4 . 1.373(5) ?
C3 H3A . 0.9300 ?
C4 C5 . 1.366(5) ?
C4 H4A . 0.9300 ?
C5 C6 . 1.385(4) ?
C5 H5A . 0.9300 ?
C6 C7 . 1.372(4) ?
C6 C8 . 1.492(5) ?
C7 H7A . 0.9300 ?
C8 H8A . 0.9700 ?
C8 H8B . 0.9700 ?
C9 C11 . 1.376(4) ?
C9 C10 . 1.383(4) ?
C10 C11 5_565 1.380(5) ?
C10 H10A . 0.9300 ?
C11 C10 5_565 1.380(5) ?
C11 H11A . 0.9300 ?
O4 H4B . 0.8498 ?
O4 H4C . 0.8494 ?

loop_
_geom_hbond_atom_site_label_D
_geom_hbond_atom_site_label_H
_geom_hbond_atom_site_label_A
_geom_hbond_site_symmetry_A
_geom_hbond_distance_DH
_geom_hbond_distance_HA
_geom_hbond_distance_DA
_geom_hbond_angle_DHA
O1 H1 O1 7_546 0.82 1.65 2.459(5) 167.6
O4 H4B Br1 1 0.85 2.72 3.496(3) 152.4
O4 H4C O2 4 0.85 2.25 3.040(4) 154.8

loop_
_geom_torsion_atom_site_label_1
_geom_torsion_atom_site_label_2
_geom_torsion_atom_site_label_3
_geom_torsion_atom_site_label_4
_geom_torsion_site_symmetry_1
_geom_torsion_site_symmetry_2
_geom_torsion_site_symmetry_3
_geom_torsion_site_symmetry_4
_geom_torsion
_geom_torsion_publ_flag
C3 N1 C2 C1 . . . . 82.2(4) ?
C7 N1 C2 C1 . . . . -95.1(3) ?
O2 C1 C2 N1 . . . . -10.1(5) ?
O1 C1 C2 N1 . . . . 171.3(3) ?
C7 N1 C3 C4 . . . . -0.7(5) ?
C2 N1 C3 C4 . . . . -178.0(3) ?
N1 C3 C4 C5 . . . . 1.0(5) ?
C3 C4 C5 C6 . . . . -0.9(5) ?
C4 C5 C6 C7 . . . . 0.5(5) ?
C4 C5 C6 C8 . . . . -178.5(3) ?
C3 N1 C7 C6 . . . . 0.4(5) ?
C2 N1 C7 C6 . . . . 177.6(3) ?
C5 C6 C7 N1 . . . . -0.3(5) ?
C8 C6 C7 N1 . . . . 178.7(3) ?
C9 O3 C8 C6 . . . . 177.9(3) ?
C7 C6 C8 O3 . . . . -2.4(4) ?
C5 C6 C8 O3 . . . . 176.5(3) ?
C8 O3 C9 C11 . . . . -177.6(3) ?
C8 O3 C9 C10 . . . . 2.8(5) ?
C11 C9 C10 C11 . . . 5_565 0.5(6) ?
O3 C9 C10 C11 . . . 5_565 -180.0(3) ?
O3 C9 C11 C10 . . . 5_565 179.9(3) ?
C10 C9 C11 C10 . . . 5_565 -0.5(6) ?
